data_1547948
loop_
_publ_author_name
'Stefania Tomyn'
'Sergii I. Shylin'
'Dmytro Bykov'
'Vadim Ksenofontov'
'Elzbieta Gumienna-Kontecka'
'Volodymyr Bon'
'Igor O. Fritsky'

_publ_section_title
;
 Indefinitely stable iron(IV) cage complexes formed in water by air
 oxidation
;
_journal_name_full 'Nature Communications'
_journal_page_first 14099
_journal_paper_doi 10.1038/ncomms14099
_journal_volume 8
_journal_year 2017
_chemical_formula_moiety 'C12 H12 Fe N12 O6, 2(C24 H20 As), 13.282(H2 O)'
_chemical_formula_sum 'C60 H78.56 As2 Fe N12 O19.28'
_chemical_formula_weight 1482.12
_space_group_crystal_system orthorhombic
_space_group_IT_number 61
_space_group_name_Hall '-P 2ac 2ab'
_space_group_name_H-M_alt 'P b c a'
_symmetry_space_group_name_Hall '-P 2ac 2ab'
_symmetry_space_group_name_H-M 'P b c a'
_atom_sites_solution_hydrogens mixed
_cell_angle_alpha 90
_cell_angle_beta 90
_cell_angle_gamma 90
_cell_formula_units_Z 8
_cell_length_a 21.0880(4)
_cell_length_b 21.0711(4)
_cell_length_c 29.6134(5)
_cell_measurement_reflns_used 2664
_cell_measurement_temperature 296(2)
_cell_measurement_theta_max 27.48
_cell_measurement_theta_min 1.68
_cell_volume 13158.6(4)
_computing_cell_refinement 'SAINT (Bruker, 2005)'
_computing_data_collection 'APEX2 (Bruker, 2005)'
_computing_data_reduction 'SAINT (Bruker, 2005)'
_computing_molecular_graphics 'PLATON (Spek, 2009)'
_computing_publication_material 'publCIF (Westrip, 2010)'
_computing_structure_refinement 'SHELXL-2014/7 (Sheldrick, 2014)'
_computing_structure_solution 'SHELXS-97 (Sheldrick, 1997)'
_diffrn_ambient_temperature 296(2)
_diffrn_detector_area_resol_mean 9
_diffrn_measured_fraction_theta_full 1.000
_diffrn_measured_fraction_theta_max 0.999
_diffrn_measurement_device '95mm CCD camera on \k-goniostat'
_diffrn_measurement_device_type 'Bruker APEXII CCD'
_diffrn_measurement_method '\f scans and \w scans with \k offset'
_diffrn_radiation_monochromator 'horizontally mounted graphite crystal'
_diffrn_radiation_source 'fine-focus sealed tube'
_diffrn_radiation_type MoK\a
_diffrn_radiation_wavelength 0.71073
_diffrn_reflns_av_R_equivalents 0.1196
_diffrn_reflns_av_unetI/netI 0.1108
_diffrn_reflns_Laue_measured_fraction_full 1.000
_diffrn_reflns_Laue_measured_fraction_max 0.999
_diffrn_reflns_limit_h_max 28
_diffrn_reflns_limit_h_min -27
_diffrn_reflns_limit_k_max 28
_diffrn_reflns_limit_k_min -28
_diffrn_reflns_limit_l_max 39
_diffrn_reflns_limit_l_min -31
_diffrn_reflns_number 139794
_diffrn_reflns_point_group_measured_fraction_full 1.000
_diffrn_reflns_point_group_measured_fraction_max 0.999
_diffrn_reflns_theta_full 25.242
_diffrn_reflns_theta_max 28.296
_diffrn_reflns_theta_min 1.680
_exptl_absorpt_coefficient_mu 1.309
_exptl_absorpt_correction_T_max 0.9140
_exptl_absorpt_correction_T_min 0.5607
_exptl_absorpt_correction_type multi-scan
_exptl_absorpt_process_details 'SADABS v.2.10 (Sheldrick, 2003)'
_exptl_crystal_colour black
_exptl_crystal_density_diffrn 1.496
_exptl_crystal_description block
_exptl_crystal_F_000 6151
_exptl_crystal_size_max 0.500
_exptl_crystal_size_mid 0.130
_exptl_crystal_size_min 0.070
_refine_diff_density_max 1.018
_refine_diff_density_min -0.516
_refine_diff_density_rms 0.104
_refine_ls_extinction_coef .
_refine_ls_extinction_method none
_refine_ls_goodness_of_fit_ref 1.005
_refine_ls_hydrogen_treatment mixed
_refine_ls_matrix_type full
_refine_ls_number_parameters 903
_refine_ls_number_reflns 16323
_refine_ls_number_restraints 10
_refine_ls_restrained_S_all 1.005
_refine_ls_R_factor_all 0.1337
_refine_ls_R_factor_gt 0.0529
_refine_ls_shift/su_max 0.001
_refine_ls_shift/su_mean 0.000
_refine_ls_structure_factor_coef Fsqd
_refine_ls_weighting_details 'w=1/[\s^2^(Fo^2^)+(0.0416P)^2^+13.5577P] where P=(Fo^2^+2Fc^2^)/3'
_refine_ls_weighting_scheme calc
_refine_ls_wR_factor_gt 0.0961
_refine_ls_wR_factor_ref 0.1230
_reflns_Friedel_coverage 0.000
_reflns_Friedel_fraction_full .
_reflns_Friedel_fraction_max .
_reflns_number_gt 9085
_reflns_number_total 16323
_reflns_threshold_expression 'I > 2\s(I)'
_cod_data_source_file ncomms14099-s3.cif
_cod_data_source_block 3
_cod_database_code 1547948
_shelx_space_group_comment
;
The symmetry employed for this shelxl refinement is uniquely defined
by the following loop, which should always be used as a source of
symmetry information in preference to the above space-group names.
They are only intended as comments.
;
_shelx_estimated_absorpt_t_min 0.561
_shelx_estimated_absorpt_t_max 0.914

loop_
_space_group_symop_operation_xyz
'x, y, z'
'-x+1/2, -y, z+1/2'
'-x, y+1/2, -z+1/2'
'x+1/2, -y+1/2, -z'
'-x, -y, -z'
'x-1/2, y, -z-1/2'
'x, -y-1/2, z-1/2'
'-x-1/2, y-1/2, z'

loop_
_atom_site_label
_atom_site_type_symbol
_atom_site_fract_x
_atom_site_fract_y
_atom_site_fract_z
_atom_site_U_iso_or_equiv
_atom_site_adp_type
_atom_site_occupancy
_atom_site_site_symmetry_order
_atom_site_calc_flag
_atom_site_refinement_flags_posn
_atom_site_refinement_flags_adp
_atom_site_refinement_flags_occupancy
_atom_site_disorder_assembly
_atom_site_disorder_group
As1 As 0.31315(2) 0.03861(2) 0.13392(2) 0.02105(10) Uani 1 1 d . . . . .
As2 As 0.29412(2) 0.76738(2) 0.04957(2) 0.02179(10) Uani 1 1 d . . . . .
Fe1 Fe 0.59629(2) 0.36117(2) 0.15416(2) 0.01492(12) Uani 1 1 d . . . . .
O1 O 0.77370(12) 0.29171(12) 0.16698(9) 0.0247(6) Uani 1 1 d . . . . .
O2 O 0.77477(11) 0.42597(12) 0.17213(9) 0.0249(6) Uani 1 1 d . . . . .
O3 O 0.53787(13) 0.43885(13) 0.03701(8) 0.0304(7) Uani 1 1 d . . . . .
O4 O 0.54009(13) 0.30414(13) 0.03074(8) 0.0301(7) Uani 1 1 d . . . . .
O5 O 0.47426(12) 0.41899(12) 0.25129(9) 0.0306(7) Uani 1 1 d . . . . .
O6 O 0.47581(13) 0.28542(13) 0.24404(9) 0.0314(7) Uani 1 1 d . . . . .
O1W O 0.78521(13) 0.56354(14) 0.15902(11) 0.0449(8) Uani 1 1 d . . . . .
H1WA H 0.7725 0.5253 0.1598 0.067 Uiso 1 1 d R U . . .
H1WB H 0.7560 0.5865 0.1478 0.067 Uiso 1 1 d R U . . .
O2W O 0.71503(13) 0.66124(13) 0.12648(9) 0.0377(7) Uani 1 1 d . . . . .
H2WA H 0.6868 0.6659 0.1467 0.057 Uiso 1 1 d R U . . .
H2WB H 0.7353 0.6961 0.1277 0.057 Uiso 1 1 d R U . . .
O3W O 0.59572(14) 0.67075(15) 0.16700(10) 0.0439(8) Uani 1 1 d . . . . .
H3WA H 0.5976 0.7101 0.1662 0.066 Uiso 1 1 d R U . . .
H3WB H 0.5761 0.6592 0.1907 0.066 Uiso 1 1 d R U . . .
O4W O 0.64114(16) 0.65206(17) 0.04537(10) 0.0415(9) Uani 1 1 d . . . . .
H4WA H 0.610(2) 0.625(2) 0.0467(17) 0.062 Uiso 1 1 d . U . . .
H4WB H 0.656(3) 0.653(3) 0.0680(17) 0.062 Uiso 1 1 d . U . . .
O5W O 0.53567(16) 0.57767(14) 0.04178(11) 0.0376(8) Uani 1 1 d . . . . .
H5WA H 0.541(2) 0.542(2) 0.0432(17) 0.056 Uiso 1 1 d . U . . .
H5WB H 0.509(2) 0.581(2) 0.0181(16) 0.056 Uiso 1 1 d . U . . .
O6W O 0.59231(15) 0.80510(16) 0.17545(10) 0.0369(8) Uani 1 1 d . . . . .
H6WA H 0.633(2) 0.812(2) 0.1743(15) 0.055 Uiso 1 1 d . U . . .
H6WB H 0.578(2) 0.813(2) 0.1985(16) 0.055 Uiso 1 1 d . U . . .
O7W O 0.55608(15) 0.75185(16) 0.02625(11) 0.0378(8) Uani 1 1 d . . . . .
H7WA H 0.582(2) 0.726(2) 0.0293(17) 0.057 Uiso 1 1 d . U . . .
H7WB H 0.528(2) 0.738(2) 0.0097(16) 0.057 Uiso 1 1 d . U . . .
O8W O 0.53519(17) 0.84325(16) 0.09347(12) 0.0462(9) Uani 1 1 d . . . . .
H8WA H 0.547(2) 0.826(3) 0.1182(18) 0.069 Uiso 1 1 d . U . . .
H8WB H 0.548(3) 0.816(3) 0.0756(18) 0.069 Uiso 1 1 d . U . . .
O9W O 0.61808(14) 0.94428(14) 0.10779(10) 0.0413(8) Uani 1 1 d . . . . .
H9WA H 0.5893 0.9175 0.1031 0.062 Uiso 1 1 d R U . . .
H9WB H 0.6432 0.9284 0.1283 0.062 Uiso 1 1 d R U . . .
O10A O 0.3414(15) 0.419(3) 0.2438(11) 0.088(11) Uani 0.34(6) 1 d D U P A 1
O10B O 0.3413(8) 0.4532(11) 0.2430(6) 0.064(4) Uani 0.66(6) 1 d D U P A 2
H100 H 0.3766(10) 0.437(3) 0.243(2) 0.096 Uiso 1 1 d D U . . .
H101 H 0.328(3) 0.438(3) 0.2660(11) 0.096 Uiso 1 1 d D U . . .
O11W O 0.47077(16) 0.14814(14) 0.25272(10) 0.0513(9) Uani 1 1 d . . . . .
H11A H 0.4768 0.1854 0.2426 0.077 Uiso 1 1 d R U . . .
H11B H 0.4824 0.1214 0.2329 0.077 Uiso 1 1 d R U . . .
O12W O 0.58792(13) 0.05856(13) 0.14671(9) 0.0362(7) Uani 1 1 d . . . . .
H12A H 0.5865 0.0237 0.1323 0.054 Uiso 1 1 d R U . . .
H12B H 0.6267 0.0588 0.1545 0.054 Uiso 1 1 d R U . . .
O13W O 0.50429(16) 0.53815(15) 0.29147(10) 0.0531(9) Uani 1 1 d . . . . .
H13A H 0.4963 0.5027 0.2790 0.080 Uiso 1 1 d R U . . .
H13B H 0.4757 0.5455 0.3110 0.080 Uiso 1 1 d R U . . .
O14W O 0.3834(7) 0.5827(8) 0.2329(6) 0.106(8) Uani 0.282(10) 1 d . . P . .
H14A H 0.4184 0.5764 0.2488 0.159 Uiso 0.282(10) 1 d R U P . .
H14B H 0.3590 0.5479 0.2300 0.159 Uiso 0.282(10) 1 d R U P . .
N1 N 0.55329(13) 0.30871(14) 0.10850(10) 0.0186(7) Uani 1 1 d . . . . .
N2 N 0.55554(14) 0.24148(14) 0.11022(10) 0.0212(7) Uani 1 1 d . . . . .
N3 N 0.66192(14) 0.23757(14) 0.14359(10) 0.0229(7) Uani 1 1 d . . . . .
N4 N 0.66893(14) 0.30469(14) 0.14691(10) 0.0202(7) Uani 1 1 d . . . . .
N5 N 0.66571(14) 0.41528(14) 0.17646(10) 0.0189(7) Uani 1 1 d . . . . .
N6 N 0.65971(14) 0.48249(14) 0.17881(10) 0.0214(7) Uani 1 1 d . . . . .
N7 N 0.59115(15) 0.48889(14) 0.11236(10) 0.0231(7) Uani 1 1 d . . . . .
N8 N 0.58906(14) 0.42177(14) 0.10486(10) 0.0201(7) Uani 1 1 d . . . . .
N9 N 0.54371(14) 0.48286(14) 0.18777(10) 0.0233(7) Uani 1 1 d . . . . .
N10 N 0.53824(14) 0.41573(14) 0.18764(10) 0.0216(7) Uani 1 1 d . . . . .
N11 N 0.56375(14) 0.30116(14) 0.19899(10) 0.0193(7) Uani 1 1 d . . . . .
N12 N 0.56738(14) 0.23446(14) 0.19229(10) 0.0218(7) Uani 1 1 d . . . . .
C1 C 0.62188(17) 0.22051(18) 0.10555(13) 0.0239(9) Uani 1 1 d . . . . .
H1A H 0.6225 0.1748 0.1020 0.029 Uiso 1 1 calc R U . . .
H1C H 0.6395 0.2390 0.0783 0.029 Uiso 1 1 calc R U . . .
C2 C 0.72537(16) 0.32416(18) 0.16163(11) 0.0180(8) Uani 1 1 d . . . . .
C3 C 0.72493(17) 0.39507(18) 0.17072(11) 0.0174(8) Uani 1 1 d . . . . .
C4 C 0.65040(17) 0.50759(18) 0.13288(12) 0.0225(8) Uani 1 1 d . . . . .
H4A H 0.6523 0.5536 0.1340 0.027 Uiso 1 1 calc R U . . .
H4B H 0.6850 0.4931 0.1139 0.027 Uiso 1 1 calc R U . . .
C5 C 0.55757(16) 0.40470(18) 0.06783(12) 0.0197(8) Uani 1 1 d . . . . .
C6 C 0.54970(17) 0.33288(18) 0.06646(12) 0.0211(8) Uani 1 1 d . . . . .
C7 C 0.53831(18) 0.50728(19) 0.14183(13) 0.0278(9) Uani 1 1 d . . . . .
H7A H 0.5360 0.5532 0.1430 0.033 Uiso 1 1 calc R U . . .
H7B H 0.4990 0.4920 0.1287 0.033 Uiso 1 1 calc R U . . .
C8 C 0.50646(16) 0.39095(18) 0.22245(12) 0.0200(8) Uani 1 1 d . . . . .
C9 C 0.51306(17) 0.31929(18) 0.22290(12) 0.0202(8) Uani 1 1 d . . . . .
C10 C 0.52978(18) 0.21722(18) 0.15258(12) 0.0250(9) Uani 1 1 d . . . . .
H10C H 0.5272 0.1713 0.1508 0.030 Uiso 1 1 calc R U . . .
H10D H 0.4870 0.2334 0.1564 0.030 Uiso 1 1 calc R U . . .
C11 C 0.63269(17) 0.21436(18) 0.18618(12) 0.0237(9) Uani 1 1 d . . . . .
H11C H 0.6342 0.1684 0.1865 0.028 Uiso 1 1 calc R U . . .
H1B H 0.6576 0.2295 0.2115 0.028 Uiso 1 1 calc R U . . .
C12 C 0.60547(17) 0.50053(18) 0.20695(13) 0.0240(9) Uani 1 1 d . . . . .
H12C H 0.6063 0.5461 0.2115 0.029 Uiso 1 1 calc R U . . .
H12D H 0.6099 0.4805 0.2363 0.029 Uiso 1 1 calc R U . . .
C13 C 0.37406(17) 0.06709(17) 0.09120(12) 0.0202(8) Uani 1 1 d . . . . .
C14 C 0.43729(17) 0.07289(18) 0.10366(13) 0.0254(9) Uani 1 1 d . . . . .
H14 H 0.4505 0.0599 0.1322 0.031 Uiso 1 1 calc R U . . .
C15 C 0.48030(18) 0.0980(2) 0.07358(14) 0.0299(10) Uani 1 1 d . . . . .
H15 H 0.5228 0.1011 0.0815 0.036 Uiso 1 1 calc R U . . .
C16 C 0.46035(19) 0.11863(19) 0.03145(14) 0.0305(10) Uani 1 1 d . . . . .
H16 H 0.4894 0.1368 0.0117 0.037 Uiso 1 1 calc R U . . .
C17 C 0.39790(18) 0.11241(19) 0.01873(13) 0.0268(9) Uani 1 1 d . . . . .
H17 H 0.3849 0.1256 -0.0098 0.032 Uiso 1 1 calc R U . . .
C18 C 0.33750(19) -0.03932(19) 0.16228(13) 0.0266(9) Uani 1 1 d . . . . .
C19 C 0.2928(2) -0.0667(2) 0.19128(13) 0.0320(10) Uani 1 1 d . . . . .
H19 H 0.2539 -0.0471 0.1963 0.038 Uiso 1 1 calc R U . . .
C20 C 0.3074(2) -0.1235(2) 0.21245(14) 0.0414(12) Uani 1 1 d . . . . .
H20 H 0.2783 -0.1423 0.2318 0.050 Uiso 1 1 calc R U . . .
C21 C 0.3652(3) -0.1521(2) 0.20479(15) 0.0463(13) Uani 1 1 d . . . . .
H21 H 0.3748 -0.1901 0.2192 0.056 Uiso 1 1 calc R U . . .
C22 C 0.4088(2) -0.1251(2) 0.17619(16) 0.0458(13) Uani 1 1 d . . . . .
H22 H 0.4475 -0.1451 0.1711 0.055 Uiso 1 1 calc R U . . .
C23 C 0.3953(2) -0.0682(2) 0.15484(14) 0.0333(10) Uani 1 1 d . . . . .
H23 H 0.4250 -0.0496 0.1357 0.040 Uiso 1 1 calc R U . . .
C24 C 0.21697(17) 0.79151(18) 0.07863(12) 0.0217(9) Uani 1 1 d . . . . .
C25 C 0.22060(18) 0.83656(19) 0.11302(13) 0.0266(9) Uani 1 1 d . . . . .
H25 H 0.2596 0.8531 0.1217 0.032 Uiso 1 1 calc R U . . .
C26 C 0.16544(19) 0.8565(2) 0.13417(14) 0.0314(10) Uani 1 1 d . . . . .
H26 H 0.1674 0.8864 0.1572 0.038 Uiso 1 1 calc R U . . .
C27 C 0.10793(19) 0.8320(2) 0.12119(13) 0.0319(10) Uani 1 1 d . . . . .
H27 H 0.0710 0.8462 0.1351 0.038 Uiso 1 1 calc R U . . .
C28 C 0.10420(18) 0.7865(2) 0.08775(13) 0.0281(10) Uani 1 1 d . . . . .
H28 H 0.0651 0.7696 0.0796 0.034 Uiso 1 1 calc R U . . .
C29 C 0.15924(18) 0.76605(19) 0.06641(12) 0.0250(9) Uani 1 1 d . . . . .
H29 H 0.1571 0.7353 0.0439 0.030 Uiso 1 1 calc R U . . .
C30 C 0.32991(17) 0.84204(19) 0.02241(13) 0.0243(9) Uani 1 1 d . . . . .
C31 C 0.38198(18) 0.87192(19) 0.04188(14) 0.0287(10) Uani 1 1 d . . . . .
H31 H 0.4010 0.8550 0.0675 0.034 Uiso 1 1 calc R U . . .
C32 C 0.4052(2) 0.9271(2) 0.02264(15) 0.0370(11) Uani 1 1 d . . . . .
H32 H 0.4397 0.9476 0.0356 0.044 Uiso 1 1 calc R U . . .
C33 C 0.3773(2) 0.9519(2) -0.01569(15) 0.0386(12) Uani 1 1 d . . . . .
H33 H 0.3932 0.9888 -0.0285 0.046 Uiso 1 1 calc R U . . .
C34 C 0.3258(2) 0.9220(2) -0.03501(14) 0.0361(11) Uani 1 1 d . . . . .
H34 H 0.3075 0.9386 -0.0610 0.043 Uiso 1 1 calc R U . . .
C35 C 0.30141(19) 0.86760(19) -0.01587(13) 0.0291(10) Uani 1 1 d . . . . .
H35 H 0.2661 0.8481 -0.0285 0.035 Uiso 1 1 calc R U . . .
C36 C 0.27720(17) 0.70449(18) 0.00476(12) 0.0210(8) Uani 1 1 d . . . . .
C37 C 0.23088(17) 0.71576(19) -0.02798(12) 0.0241(9) Uani 1 1 d . . . . .
H37 H 0.2098 0.7545 -0.0291 0.029 Uiso 1 1 calc R U . . .
C38 C 0.21676(18) 0.6684(2) -0.05882(12) 0.0271(9) Uani 1 1 d . . . . .
H38 H 0.1857 0.6750 -0.0806 0.033 Uiso 1 1 calc R U . . .
C39 C 0.24899(19) 0.6112(2) -0.05720(13) 0.0294(10) Uani 1 1 d . . . . .
H39 H 0.2389 0.5793 -0.0777 0.035 Uiso 1 1 calc R U . . .
C40 C 0.29598(19) 0.6010(2) -0.02560(13) 0.0289(9) Uani 1 1 d . . . . .
H40 H 0.3181 0.5628 -0.0254 0.035 Uiso 1 1 calc R U . . .
C41 C 0.31024(18) 0.64734(18) 0.00574(13) 0.0247(9) Uani 1 1 d . . . . .
H41 H 0.3416 0.6404 0.0273 0.030 Uiso 1 1 calc R U . . .
C42 C 0.35136(17) 0.73389(18) 0.09311(12) 0.0219(8) Uani 1 1 d . . . . .
C43 C 0.33029(18) 0.72025(19) 0.13658(13) 0.0275(9) Uani 1 1 d . . . . .
H43 H 0.2885 0.7283 0.1449 0.033 Uiso 1 1 calc R U . . .
C44 C 0.3725(2) 0.6945(2) 0.16714(14) 0.0319(10) Uani 1 1 d . . . . .
H44 H 0.3590 0.6855 0.1963 0.038 Uiso 1 1 calc R U . . .
C45 C 0.43448(19) 0.6821(2) 0.15494(14) 0.0327(10) Uani 1 1 d . . . . .
H45 H 0.4625 0.6652 0.1760 0.039 Uiso 1 1 calc R U . . .
C46 C 0.45501(19) 0.6946(2) 0.11155(15) 0.0368(11) Uani 1 1 d . . . . .
H46 H 0.4965 0.6854 0.1032 0.044 Uiso 1 1 calc R U . . .
C47 C 0.41339(18) 0.72097(19) 0.08061(13) 0.0284(10) Uani 1 1 d . . . . .
H47 H 0.4271 0.7300 0.0515 0.034 Uiso 1 1 calc R U . . .
C48 C 0.30437(17) 0.10419(18) 0.17797(12) 0.0232(9) Uani 1 1 d . . . . .
C49 C 0.2707(2) 0.0937(2) 0.21769(14) 0.0352(11) Uani 1 1 d . . . . .
H49 H 0.2509 0.0550 0.2228 0.042 Uiso 1 1 calc R U . . .
C50 C 0.2670(2) 0.1418(2) 0.24941(14) 0.0431(12) Uani 1 1 d . . . . .
H50 H 0.2441 0.1354 0.2759 0.052 Uiso 1 1 calc R U . . .
C51 C 0.2966(2) 0.1986(2) 0.24212(15) 0.0406(12) Uani 1 1 d . . . . .
H51 H 0.2941 0.2305 0.2638 0.049 Uiso 1 1 calc R U . . .
C52 C 0.3302(2) 0.2089(2) 0.20300(14) 0.0370(11) Uani 1 1 d . . . . .
H52 H 0.3503 0.2476 0.1983 0.044 Uiso 1 1 calc R U . . .
C53 C 0.33393(19) 0.16182(19) 0.17068(13) 0.0298(10) Uani 1 1 d . . . . .
H53 H 0.3563 0.1689 0.1441 0.036 Uiso 1 1 calc R U . . .
C54 C 0.23489(16) 0.02254(18) 0.10324(12) 0.0210(8) Uani 1 1 d . . . . .
C55 C 0.23514(19) -0.02049(19) 0.06763(13) 0.0281(10) Uani 1 1 d . . . . .
H55 H 0.2727 -0.0400 0.0587 0.034 Uiso 1 1 calc R U . . .
C56 C 0.17874(19) -0.0338(2) 0.04567(14) 0.0318(10) Uani 1 1 d . . . . .
H56 H 0.1782 -0.0630 0.0221 0.038 Uiso 1 1 calc R U . . .
C57 C 0.12355(19) -0.0043(2) 0.05850(14) 0.0328(10) Uani 1 1 d . . . . .
H57 H 0.0860 -0.0130 0.0432 0.039 Uiso 1 1 calc R U . . .
C58 C 0.12335(19) 0.0381(2) 0.09387(15) 0.0340(10) Uani 1 1 d . . . . .
H58 H 0.0858 0.0577 0.1025 0.041 Uiso 1 1 calc R U . . .
C59 C 0.17961(18) 0.05157(19) 0.11673(14) 0.0285(9) Uani 1 1 d . . . . .
H59 H 0.1798 0.0799 0.1408 0.034 Uiso 1 1 calc R U . . .
C60 C 0.35437(17) 0.08636(18) 0.04856(12) 0.0228(9) Uani 1 1 d . . . . .
H60 H 0.3122 0.0818 0.0401 0.027 Uiso 1 1 calc R U . . .

loop_
_atom_site_aniso_label
_atom_site_aniso_U_11
_atom_site_aniso_U_22
_atom_site_aniso_U_33
_atom_site_aniso_U_23
_atom_site_aniso_U_13
_atom_site_aniso_U_12
As1 0.0220(2) 0.0225(2) 0.0186(2) -0.00174(17) 0.00119(16) -0.00135(17)
As2 0.01875(19) 0.0261(2) 0.0205(2) -0.00263(18) 0.00080(16) -0.00075(18)
Fe1 0.0155(3) 0.0141(3) 0.0151(3) -0.0004(2) -0.0010(2) 0.0003(2)
O1 0.0207(14) 0.0227(15) 0.0305(15) 0.0035(12) -0.0038(11) 0.0045(12)
O2 0.0176(14) 0.0238(15) 0.0332(16) 0.0005(12) -0.0045(11) -0.0034(12)
O3 0.0426(17) 0.0284(16) 0.0200(15) 0.0079(13) -0.0124(12) -0.0029(14)
O4 0.0379(17) 0.0338(17) 0.0187(15) -0.0060(13) -0.0030(12) -0.0061(14)
O5 0.0352(16) 0.0250(16) 0.0316(16) -0.0071(13) 0.0140(13) 0.0016(13)
O6 0.0352(16) 0.0248(16) 0.0341(16) 0.0021(13) 0.0158(13) -0.0056(13)
O1W 0.0356(18) 0.0236(17) 0.076(2) 0.0078(16) -0.0047(16) 0.0030(14)
O2W 0.0380(17) 0.0303(17) 0.0449(19) -0.0023(14) -0.0041(14) -0.0138(14)
O3W 0.0466(19) 0.0370(19) 0.048(2) -0.0003(16) 0.0018(15) -0.0068(15)
O4W 0.041(2) 0.049(2) 0.0349(19) 0.0086(17) -0.0036(15) -0.0090(16)
O5W 0.050(2) 0.0250(17) 0.0374(19) 0.0035(16) -0.0206(14) -0.0017(16)
O6W 0.0293(17) 0.054(2) 0.0274(17) -0.0003(16) 0.0064(14) 0.0039(16)
O7W 0.040(2) 0.039(2) 0.0349(19) -0.0018(16) -0.0059(15) -0.0055(15)
O8W 0.057(2) 0.042(2) 0.040(2) 0.0008(16) -0.0067(17) 0.0005(17)
O9W 0.0468(19) 0.0341(18) 0.0429(19) -0.0047(15) -0.0030(14) -0.0007(15)
O10A 0.041(9) 0.18(3) 0.040(10) -0.035(17) 0.010(7) 0.011(17)
O10B 0.043(4) 0.104(11) 0.046(4) 0.002(6) 0.012(3) 0.013(6)
O11W 0.086(3) 0.0253(18) 0.0426(19) 0.0012(15) 0.0064(17) -0.0088(17)
O12W 0.0289(16) 0.0268(16) 0.0529(19) -0.0009(15) -0.0076(14) 0.0014(13)
O13W 0.072(2) 0.045(2) 0.043(2) -0.0182(16) 0.0163(17) -0.0042(18)
O14W 0.076(12) 0.114(15) 0.129(16) 0.066(12) -0.020(10) -0.020(10)
N1 0.0199(16) 0.0165(17) 0.0194(17) -0.0007(14) -0.0007(13) -0.0023(13)
N2 0.0265(17) 0.0162(17) 0.0208(17) -0.0033(14) -0.0028(13) -0.0034(14)
N3 0.0215(17) 0.0149(17) 0.0323(19) -0.0035(15) -0.0007(14) 0.0020(14)
N4 0.0225(17) 0.0131(17) 0.0249(18) -0.0028(14) 0.0013(13) 0.0006(13)
N5 0.0211(17) 0.0134(17) 0.0221(17) 0.0004(13) -0.0017(13) -0.0011(13)
N6 0.0228(17) 0.0131(17) 0.0282(18) -0.0013(14) -0.0025(14) 0.0001(14)
N7 0.0285(18) 0.0157(17) 0.0250(18) 0.0019(14) -0.0055(14) 0.0023(14)
N8 0.0263(17) 0.0152(17) 0.0189(17) 0.0012(13) -0.0038(13) -0.0032(14)
N9 0.0262(18) 0.0136(17) 0.0301(19) -0.0004(14) 0.0033(14) -0.0011(14)
N10 0.0233(17) 0.0138(17) 0.0276(18) -0.0002(14) 0.0056(14) -0.0008(14)
N11 0.0270(18) 0.0137(17) 0.0170(16) 0.0010(13) 0.0028(13) -0.0004(14)
N12 0.0263(18) 0.0143(17) 0.0248(18) 0.0002(14) -0.0001(13) 0.0002(14)
C1 0.026(2) 0.016(2) 0.030(2) -0.0046(17) 0.0062(17) -0.0016(17)
C2 0.0168(19) 0.022(2) 0.0150(19) 0.0031(16) 0.0000(14) -0.0017(16)
C3 0.0183(19) 0.023(2) 0.0113(18) 0.0042(16) -0.0040(14) -0.0014(17)
C4 0.028(2) 0.015(2) 0.024(2) 0.0005(17) -0.0011(17) -0.0038(17)
C5 0.0145(18) 0.024(2) 0.021(2) 0.0021(17) 0.0005(15) -0.0010(16)
C6 0.022(2) 0.026(2) 0.015(2) 0.0006(17) 0.0011(15) 0.0006(17)
C7 0.028(2) 0.018(2) 0.038(2) 0.0028(19) -0.0077(18) 0.0077(18)
C8 0.0164(19) 0.021(2) 0.023(2) -0.0029(17) -0.0002(16) -0.0014(16)
C9 0.023(2) 0.022(2) 0.0156(19) -0.0017(17) 0.0007(15) 0.0009(17)
C10 0.024(2) 0.019(2) 0.032(2) 0.0007(18) 0.0068(17) -0.0056(17)
C11 0.027(2) 0.017(2) 0.026(2) 0.0031(17) -0.0052(17) 0.0035(17)
C12 0.033(2) 0.013(2) 0.026(2) -0.0050(17) 0.0002(17) 0.0009(17)
C13 0.023(2) 0.020(2) 0.017(2) -0.0023(16) 0.0019(15) -0.0017(17)
C14 0.024(2) 0.029(2) 0.024(2) 0.0002(18) -0.0015(17) 0.0014(18)
C15 0.019(2) 0.036(3) 0.035(2) -0.002(2) -0.0009(18) -0.0023(19)
C16 0.030(2) 0.029(2) 0.033(2) 0.006(2) 0.0087(19) -0.0004(19)
C17 0.028(2) 0.029(2) 0.023(2) 0.0050(18) 0.0033(17) 0.0062(19)
C18 0.034(2) 0.024(2) 0.022(2) -0.0016(18) -0.0062(17) -0.0010(19)
C19 0.042(3) 0.029(2) 0.025(2) -0.0027(19) -0.0001(19) -0.007(2)
C20 0.068(4) 0.035(3) 0.021(2) 0.000(2) -0.010(2) -0.021(3)
C21 0.085(4) 0.031(3) 0.023(2) 0.000(2) -0.026(3) -0.006(3)
C22 0.057(3) 0.033(3) 0.047(3) -0.006(2) -0.022(3) 0.013(2)
C23 0.041(3) 0.029(2) 0.030(2) 0.001(2) -0.0075(19) 0.001(2)
C24 0.018(2) 0.025(2) 0.023(2) 0.0003(17) 0.0017(15) 0.0016(16)
C25 0.023(2) 0.031(2) 0.026(2) -0.0028(19) -0.0002(16) -0.0071(18)
C26 0.035(2) 0.032(3) 0.028(2) -0.009(2) 0.0060(19) -0.001(2)
C27 0.028(2) 0.038(3) 0.029(2) 0.002(2) 0.0052(18) 0.006(2)
C28 0.017(2) 0.039(3) 0.028(2) 0.000(2) -0.0014(17) -0.0017(18)
C29 0.031(2) 0.026(2) 0.017(2) -0.0014(18) -0.0014(16) -0.0003(19)
C30 0.022(2) 0.025(2) 0.026(2) -0.0046(18) 0.0082(16) 0.0012(17)
C31 0.025(2) 0.029(2) 0.033(2) -0.0076(19) 0.0060(18) 0.0006(19)
C32 0.033(2) 0.032(3) 0.047(3) -0.013(2) 0.017(2) -0.010(2)
C33 0.057(3) 0.021(2) 0.037(3) -0.004(2) 0.024(2) -0.001(2)
C34 0.053(3) 0.029(3) 0.026(2) -0.003(2) 0.010(2) 0.007(2)
C35 0.033(2) 0.028(2) 0.026(2) -0.0004(19) 0.0003(18) 0.0003(19)
C36 0.024(2) 0.024(2) 0.0149(19) -0.0003(16) 0.0051(15) -0.0012(17)
C37 0.022(2) 0.026(2) 0.024(2) 0.0030(18) 0.0029(16) 0.0029(17)
C38 0.025(2) 0.038(3) 0.019(2) 0.0023(19) -0.0010(16) 0.0008(19)
C39 0.034(2) 0.034(3) 0.020(2) -0.0052(19) 0.0060(18) -0.005(2)
C40 0.030(2) 0.026(2) 0.030(2) 0.0009(19) 0.0071(18) 0.0013(19)
C41 0.025(2) 0.025(2) 0.024(2) 0.0016(18) 0.0040(16) -0.0002(18)
C42 0.020(2) 0.021(2) 0.024(2) -0.0028(18) 0.0005(16) -0.0027(17)
C43 0.026(2) 0.028(2) 0.029(2) -0.0067(19) 0.0016(17) -0.0022(18)
C44 0.043(3) 0.030(3) 0.023(2) 0.0014(19) -0.0050(19) -0.007(2)
C45 0.031(2) 0.030(3) 0.037(3) -0.001(2) -0.0128(19) -0.001(2)
C46 0.023(2) 0.044(3) 0.044(3) -0.003(2) -0.003(2) 0.002(2)
C47 0.023(2) 0.036(3) 0.026(2) -0.0007(19) 0.0003(17) -0.0007(19)
C48 0.026(2) 0.025(2) 0.018(2) 0.0001(17) -0.0021(16) -0.0011(18)
C49 0.046(3) 0.031(3) 0.029(2) -0.004(2) 0.010(2) 0.002(2)
C50 0.059(3) 0.049(3) 0.022(2) -0.007(2) 0.012(2) 0.011(3)
C51 0.047(3) 0.042(3) 0.034(3) -0.015(2) -0.009(2) 0.012(2)
C52 0.043(3) 0.029(3) 0.038(3) -0.011(2) -0.006(2) -0.001(2)
C53 0.036(2) 0.028(2) 0.026(2) -0.0047(19) -0.0023(18) -0.002(2)
C54 0.0164(19) 0.023(2) 0.024(2) 0.0021(17) -0.0007(15) -0.0032(16)
C55 0.027(2) 0.032(2) 0.025(2) -0.0022(19) -0.0014(17) -0.0001(19)
C56 0.034(2) 0.031(2) 0.030(2) 0.000(2) -0.0018(18) -0.005(2)
C57 0.023(2) 0.035(3) 0.041(3) 0.011(2) -0.0086(18) -0.007(2)
C58 0.023(2) 0.030(2) 0.049(3) 0.007(2) 0.0072(19) 0.0005(19)
C59 0.030(2) 0.021(2) 0.034(2) -0.0028(18) 0.0089(18) -0.0029(18)
C60 0.0183(19) 0.025(2) 0.025(2) -0.0015(18) -0.0005(16) 0.0046(17)

loop_
_atom_type_symbol
_atom_type_description
_atom_type_scat_dispersion_real
_atom_type_scat_dispersion_imag
_atom_type_scat_source
C C 0.0033 0.0016 'International Tables Vol C Tables 4.2.6.8 and 6.1.1.4'
H H 0.0000 0.0000 'International Tables Vol C Tables 4.2.6.8 and 6.1.1.4'
N N 0.0061 0.0033 'International Tables Vol C Tables 4.2.6.8 and 6.1.1.4'
O O 0.0106 0.0060 'International Tables Vol C Tables 4.2.6.8 and 6.1.1.4'
Fe Fe 0.3463 0.8444 'International Tables Vol C Tables 4.2.6.8 and 6.1.1.4'
As As 0.0499 2.0058 'International Tables Vol C Tables 4.2.6.8 and 6.1.1.4'

loop_
_geom_angle_atom_site_label_1
_geom_angle_atom_site_label_2
_geom_angle_atom_site_label_3
_geom_angle
_geom_angle_site_symmetry_1
_geom_angle_site_symmetry_3
C13 As1 C48 106.97(16) . .
C13 As1 C54 108.83(15) . .
C48 As1 C54 111.64(16) . .
C13 As1 C18 112.43(16) . .
C48 As1 C18 110.30(16) . .
C54 As1 C18 106.73(16) . .
C42 As2 C36 109.41(16) . .
C42 As2 C24 109.51(15) . .
C36 As2 C24 109.81(16) . .
C42 As2 C30 109.78(16) . .
C36 As2 C30 110.54(15) . .
C24 As2 C30 107.78(16) . .
N8 Fe1 N10 86.87(13) . .
N8 Fe1 N4 112.29(13) . .
N10 Fe1 N4 155.24(13) . .
N8 Fe1 N11 154.87(13) . .
N10 Fe1 N11 79.39(12) . .
N4 Fe1 N11 87.47(12) . .
N8 Fe1 N1 79.46(12) . .
N10 Fe1 N1 113.03(12) . .
N4 Fe1 N1 86.76(12) . .
N11 Fe1 N1 86.65(12) . .
N8 Fe1 N5 85.98(12) . .
N10 Fe1 N5 87.42(12) . .
N4 Fe1 N5 78.84(12) . .
N11 Fe1 N5 114.02(12) . .
N1 Fe1 N5 153.91(12) . .
H1WA O1W H1WB 108.9 . .
H2WA O2W H2WB 102.8 . .
H3WA O3W H3WB 109.4 . .
H4WA O4W H4WB 107(5) . .
H5WA O5W H5WB 101(5) . .
H6WA O6W H6WB 113(5) . .
H7WA O7W H7WB 109(5) . .
H8WA O8W H8WB 99(5) . .
H9WA O9W H9WB 107.1 . .
H100 O10A H101 97(6) . .
H100 O10B H101 99(6) . .
H11A O11W H11B 108.9 . .
H12A O12W H12B 100.1 . .
H13A O13W H13B 108.3 . .
H14A O14W H14B 113.9 . .
C6 N1 N2 114.4(3) . .
C6 N1 Fe1 116.6(2) . .
N2 N1 Fe1 121.4(2) . .
N1 N2 C10 111.6(3) . .
N1 N2 C1 109.1(3) . .
C10 N2 C1 109.2(3) . .
N4 N3 C1 111.0(3) . .
N4 N3 C11 108.1(3) . .
C1 N3 C11 109.6(3) . .
C2 N4 N3 114.9(3) . .
C2 N4 Fe1 118.5(2) . .
N3 N4 Fe1 122.1(2) . .
C3 N5 N6 114.1(3) . .
C3 N5 Fe1 118.0(2) . .
N6 N5 Fe1 121.8(2) . .
N5 N6 C12 110.8(3) . .
N5 N6 C4 108.9(3) . .
C12 N6 C4 109.2(3) . .
N8 N7 C4 111.2(3) . .
N8 N7 C7 109.2(3) . .
C4 N7 C7 109.5(3) . .
C5 N8 N7 114.2(3) . .
C5 N8 Fe1 118.7(2) . .
N7 N8 Fe1 122.0(2) . .
N10 N9 C7 110.0(3) . .
N10 N9 C12 109.0(3) . .
C7 N9 C12 109.9(3) . .
C8 N10 N9 115.4(3) . .
C8 N10 Fe1 118.5(2) . .
N9 N10 Fe1 122.5(2) . .
C9 N11 N12 113.5(3) . .
C9 N11 Fe1 117.0(2) . .
N12 N11 Fe1 121.7(2) . .
N11 N12 C11 110.9(3) . .
N11 N12 C10 109.2(3) . .
C11 N12 C10 109.9(3) . .
N3 C1 N2 113.9(3) . .
N3 C1 H1A 108.8 . .
N2 C1 H1A 108.8 . .
N3 C1 H1C 108.8 . .
N2 C1 H1C 108.8 . .
H1A C1 H1C 107.7 . .
O1 C2 N4 127.4(3) . .
O1 C2 C3 121.7(3) . .
N4 C2 C3 110.8(3) . .
O2 C3 N5 128.7(4) . .
O2 C3 C2 121.3(3) . .
N5 C3 C2 110.1(3) . .
N7 C4 N6 113.9(3) . .
N7 C4 H4A 108.8 . .
N6 C4 H4A 108.8 . .
N7 C4 H4B 108.8 . .
N6 C4 H4B 108.8 . .
H4A C4 H4B 107.7 . .
O3 C5 N8 128.3(4) . .
O3 C5 C6 121.5(3) . .
N8 C5 C6 110.2(3) . .
O4 C6 N1 128.0(4) . .
O4 C6 C5 121.8(3) . .
N1 C6 C5 110.2(3) . .
N9 C7 N7 113.7(3) . .
N9 C7 H7A 108.8 . .
N7 C7 H7A 108.8 . .
N9 C7 H7B 108.8 . .
N7 C7 H7B 108.8 . .
H7A C7 H7B 107.7 . .
O5 C8 N10 128.3(3) . .
O5 C8 C9 121.2(3) . .
N10 C8 C9 110.5(3) . .
O6 C9 N11 127.8(4) . .
O6 C9 C8 121.5(3) . .
N11 C9 C8 110.7(3) . .
N2 C10 N12 113.7(3) . .
N2 C10 H10C 108.8 . .
N12 C10 H10C 108.8 . .
N2 C10 H10D 108.8 . .
N12 C10 H10D 108.8 . .
H10C C10 H10D 107.7 . .
N12 C11 N3 113.8(3) . .
N12 C11 H11C 108.8 . .
N3 C11 H11C 108.8 . .
N12 C11 H1B 108.8 . .
N3 C11 H1B 108.8 . .
H11C C11 H1B 107.7 . .
N6 C12 N9 114.0(3) . .
N6 C12 H12C 108.8 . .
N9 C12 H12C 108.8 . .
N6 C12 H12D 108.8 . .
N9 C12 H12D 108.8 . .
H12C C12 H12D 107.7 . .
C14 C13 C60 120.2(3) . .
C14 C13 As1 120.0(3) . .
C60 C13 As1 119.7(3) . .
C15 C14 C13 119.6(4) . .
C15 C14 H14 120.2 . .
C13 C14 H14 120.2 . .
C14 C15 C16 120.2(4) . .
C14 C15 H15 119.9 . .
C16 C15 H15 119.9 . .
C17 C16 C15 120.5(4) . .
C17 C16 H16 119.8 . .
C15 C16 H16 119.8 . .
C16 C17 C60 119.8(4) . .
C16 C17 H17 120.1 . .
C60 C17 H17 120.1 . .
C23 C18 C19 120.7(4) . .
C23 C18 As1 123.0(3) . .
C19 C18 As1 116.2(3) . .
C20 C19 C18 118.9(4) . .
C20 C19 H19 120.5 . .
C18 C19 H19 120.5 . .
C21 C20 C19 120.0(4) . .
C21 C20 H20 120.0 . .
C19 C20 H20 120.0 . .
C22 C21 C20 120.8(4) . .
C22 C21 H21 119.6 . .
C20 C21 H21 119.6 . .
C21 C22 C23 120.2(5) . .
C21 C22 H22 119.9 . .
C23 C22 H22 119.9 . .
C18 C23 C22 119.3(4) . .
C18 C23 H23 120.4 . .
C22 C23 H23 120.4 . .
C29 C24 C25 120.3(3) . .
C29 C24 As2 122.0(3) . .
C25 C24 As2 117.6(3) . .
C26 C25 C24 119.3(4) . .
C26 C25 H25 120.3 . .
C24 C25 H25 120.3 . .
C27 C26 C25 120.1(4) . .
C27 C26 H26 120.0 . .
C25 C26 H26 120.0 . .
C26 C27 C28 120.8(4) . .
C26 C27 H27 119.6 . .
C28 C27 H27 119.6 . .
C27 C28 C29 119.6(4) . .
C27 C28 H28 120.2 . .
C29 C28 H28 120.2 . .
C24 C29 C28 119.9(4) . .
C24 C29 H29 120.1 . .
C28 C29 H29 120.1 . .
C31 C30 C35 120.2(4) . .
C31 C30 As2 120.5(3) . .
C35 C30 As2 119.2(3) . .
C32 C31 C30 119.2(4) . .
C32 C31 H31 120.4 . .
C30 C31 H31 120.4 . .
C33 C32 C31 120.3(4) . .
C33 C32 H32 119.8 . .
C31 C32 H32 119.8 . .
C34 C33 C32 120.2(4) . .
C34 C33 H33 119.9 . .
C32 C33 H33 119.9 . .
C35 C34 C33 120.2(4) . .
C35 C34 H34 119.9 . .
C33 C34 H34 119.9 . .
C34 C35 C30 119.7(4) . .
C34 C35 H35 120.1 . .
C30 C35 H35 120.1 . .
C41 C36 C37 120.8(4) . .
C41 C36 As2 119.5(3) . .
C37 C36 As2 119.7(3) . .
C38 C37 C36 119.0(4) . .
C38 C37 H37 120.5 . .
C36 C37 H37 120.5 . .
C39 C38 C37 119.9(4) . .
C39 C38 H38 120.0 . .
C37 C38 H38 120.0 . .
C40 C39 C38 120.8(4) . .
C40 C39 H39 119.6 . .
C38 C39 H39 119.6 . .
C39 C40 C41 120.2(4) . .
C39 C40 H40 119.9 . .
C41 C40 H40 119.9 . .
C40 C41 C36 119.3(4) . .
C40 C41 H41 120.4 . .
C36 C41 H41 120.4 . .
C47 C42 C43 120.5(4) . .
C47 C42 As2 119.4(3) . .
C43 C42 As2 120.1(3) . .
C44 C43 C42 118.8(4) . .
C44 C43 H43 120.6 . .
C42 C43 H43 120.6 . .
C43 C44 C45 120.9(4) . .
C43 C44 H44 119.6 . .
C45 C44 H44 119.6 . .
C44 C45 C46 120.2(4) . .
C44 C45 H45 119.9 . .
C46 C45 H45 119.9 . .
C45 C46 C47 119.6(4) . .
C45 C46 H46 120.2 . .
C47 C46 H46 120.2 . .
C46 C47 C42 120.0(4) . .
C46 C47 H47 120.0 . .
C42 C47 H47 120.0 . .
C53 C48 C49 120.1(4) . .
C53 C48 As1 119.0(3) . .
C49 C48 As1 120.8(3) . .
C50 C49 C48 119.2(4) . .
C50 C49 H49 120.4 . .
C48 C49 H49 120.4 . .
C51 C50 C49 120.5(4) . .
C51 C50 H50 119.7 . .
C49 C50 H50 119.7 . .
C50 C51 C52 120.4(4) . .
C50 C51 H51 119.8 . .
C52 C51 H51 119.8 . .
C51 C52 C53 120.0(4) . .
C51 C52 H52 120.0 . .
C53 C52 H52 120.0 . .
C52 C53 C48 119.8(4) . .
C52 C53 H53 120.1 . .
C48 C53 H53 120.1 . .
C59 C54 C55 120.9(4) . .
C59 C54 As1 120.9(3) . .
C55 C54 As1 118.2(3) . .
C56 C55 C54 119.0(4) . .
C56 C55 H55 120.5 . .
C54 C55 H55 120.5 . .
C57 C56 C55 120.4(4) . .
C57 C56 H56 119.8 . .
C55 C56 H56 119.8 . .
C56 C57 C58 120.5(4) . .
C56 C57 H57 119.8 . .
C58 C57 H57 119.8 . .
C57 C58 C59 119.9(4) . .
C57 C58 H58 120.1 . .
C59 C58 H58 120.1 . .
C54 C59 C58 119.3(4) . .
C54 C59 H59 120.4 . .
C58 C59 H59 120.4 . .
C17 C60 C13 119.8(3) . .
C17 C60 H60 120.1 . .
C13 C60 H60 120.1 . .

loop_
_geom_bond_atom_site_label_1
_geom_bond_atom_site_label_2
_geom_bond_distance
_geom_bond_site_symmetry_2
As1 C13 1.900(4) .
As1 C48 1.909(4) .
As1 C54 1.914(3) .
As1 C18 1.915(4) .
As2 C42 1.902(4) .
As2 C36 1.909(4) .
As2 C24 1.909(4) .
As2 C30 1.921(4) .
Fe1 N8 1.945(3) .
Fe1 N10 1.950(3) .
Fe1 N4 1.952(3) .
Fe1 N11 1.958(3) .
Fe1 N1 1.968(3) .
Fe1 N5 1.969(3) .
O1 C2 1.238(4) .
O2 C3 1.237(4) .
O3 C5 1.234(4) .
O4 C6 1.236(4) .
O5 C8 1.241(4) .
O6 C9 1.232(4) .
O1W H1WA 0.8500 .
O1W H1WB 0.8500 .
O2W H2WA 0.8501 .
O2W H2WB 0.8499 .
O3W H3WA 0.8300 .
O3W H3WB 0.8500 .
O4W H4WA 0.87(5) .
O4W H4WB 0.74(5) .
O5W H5WA 0.76(5) .
O5W H5WB 0.90(5) .
O6W H6WA 0.87(5) .
O6W H6WB 0.77(5) .
O7W H7WA 0.78(5) .
O7W H7WB 0.81(5) .
O8W H8WA 0.85(5) .
O8W H8WB 0.83(5) .
O9W H9WA 0.8389 .
O9W H9WB 0.8731 .
O10A H100 0.83(2) .
O10A H101 0.82(2) .
O10B H100 0.82(2) .
O10B H101 0.81(2) .
O11W H11A 0.8500 .
O11W H11B 0.8501 .
O12W H12A 0.8500 .
O12W H12B 0.8499 .
O13W H13A 0.8499 .
O13W H13B 0.8501 .
O14W H14A 0.8861 .
O14W H14B 0.8998 .
N1 C6 1.347(4) .
N1 N2 1.418(4) .
N2 C10 1.459(5) .
N2 C1 1.474(5) .
N3 N4 1.425(4) .
N3 C1 1.453(5) .
N3 C11 1.487(5) .
N4 C2 1.332(4) .
N5 C3 1.330(4) .
N5 N6 1.424(4) .
N6 C12 1.465(5) .
N6 C4 1.473(5) .
N7 N8 1.432(4) .
N7 C4 1.444(4) .
N7 C7 1.468(5) .
N8 C5 1.332(4) .
N9 N10 1.419(4) .
N9 C7 1.459(5) .
N9 C12 1.469(5) .
N10 C8 1.336(4) .
N11 C9 1.338(4) .
N11 N12 1.421(4) .
N12 C11 1.452(5) .
N12 C10 1.464(5) .
C1 H1A 0.9700 .
C1 H1C 0.9700 .
C2 C3 1.518(5) .
C4 H4A 0.9700 .
C4 H4B 0.9700 .
C5 C6 1.523(5) .
C7 H7A 0.9700 .
C7 H7B 0.9700 .
C8 C9 1.516(5) .
C10 H10C 0.9700 .
C10 H10D 0.9700 .
C11 H11C 0.9700 .
C11 H1B 0.9700 .
C12 H12C 0.9700 .
C12 H12D 0.9700 .
C13 C14 1.389(5) .
C13 C60 1.390(5) .
C14 C15 1.377(5) .
C14 H14 0.9300 .
C15 C16 1.386(5) .
C15 H15 0.9300 .
C16 C17 1.376(5) .
C16 H16 0.9300 .
C17 C60 1.387(5) .
C17 H17 0.9300 .
C18 C23 1.381(6) .
C18 C19 1.400(5) .
C19 C20 1.385(6) .
C19 H19 0.9300 .
C20 C21 1.378(7) .
C20 H20 0.9300 .
C21 C22 1.373(7) .
C21 H21 0.9300 .
C22 C23 1.385(6) .
C22 H22 0.9300 .
C23 H23 0.9300 .
C24 C29 1.379(5) .
C24 C25 1.394(5) .
C25 C26 1.386(5) .
C25 H25 0.9300 .
C26 C27 1.373(5) .
C26 H26 0.9300 .
C27 C28 1.381(6) .
C27 H27 0.9300 .
C28 C29 1.390(5) .
C28 H28 0.9300 .
C29 H29 0.9300 .
C30 C31 1.391(5) .
C30 C35 1.391(5) .
C31 C32 1.385(6) .
C31 H31 0.9300 .
C32 C33 1.381(6) .
C32 H32 0.9300 .
C33 C34 1.379(6) .
C33 H33 0.9300 .
C34 C35 1.378(6) .
C34 H34 0.9300 .
C35 H35 0.9300 .
C36 C41 1.391(5) .
C36 C37 1.397(5) .
C37 C38 1.385(5) .
C37 H37 0.9300 .
C38 C39 1.384(6) .
C38 H38 0.9300 .
C39 C40 1.380(5) .
C39 H39 0.9300 .
C40 C41 1.380(5) .
C40 H40 0.9300 .
C41 H41 0.9300 .
C42 C47 1.387(5) .
C42 C43 1.392(5) .
C43 C44 1.381(5) .
C43 H43 0.9300 .
C44 C45 1.381(6) .
C44 H44 0.9300 .
C45 C46 1.381(6) .
C45 H45 0.9300 .
C46 C47 1.385(5) .
C46 H46 0.9300 .
C47 H47 0.9300 .
C48 C53 1.382(5) .
C48 C49 1.392(5) .
C49 C50 1.383(6) .
C49 H49 0.9300 .
C50 C51 1.368(6) .
C50 H50 0.9300 .
C51 C52 1.374(6) .
C51 H51 0.9300 .
C52 C53 1.381(5) .
C52 H52 0.9300 .
C53 H53 0.9300 .
C54 C59 1.376(5) .
C54 C55 1.391(5) .
C55 C56 1.384(5) .
C55 H55 0.9300 .
C56 C57 1.374(6) .
C56 H56 0.9300 .
C57 C58 1.377(6) .
C57 H57 0.9300 .
C58 C59 1.395(6) .
C58 H58 0.9300 .
C59 H59 0.9300 .
C60 H60 0.9300 .

loop_
_geom_hbond_atom_site_label_D
_geom_hbond_atom_site_label_H
_geom_hbond_atom_site_label_A
_geom_hbond_distance_DH
_geom_hbond_distance_HA
_geom_hbond_distance_DA
_geom_hbond_angle_DHA
_geom_hbond_site_symmetry_A
O1W H1WA O2 0.85 2.13 2.933(4) 158.7 .
O1W H1WA N6 0.85 2.61 3.204(4) 128.4 .
O1W H1WB O2W 0.85 1.90 2.712(4) 158.3 .
O2W H2WA O3W 0.85 2.02 2.795(4) 152.0 .
O2W H2WB O1 0.85 2.33 3.009(4) 136.5 8_765
O2W H2WB N3 0.85 2.38 3.095(4) 141.5 8_765
O3W H3WA O6W 0.83 2.02 2.843(5) 168.8 .
O3W H3WB O11W 0.85 1.96 2.801(4) 170.3 3_655
O4W H4WA O5W 0.87(5) 1.86(5) 2.723(5) 170(5) .
O4W H4WB O2W 0.74(5) 2.14(5) 2.869(4) 168(6) .
O5W H5WA O3 0.76(5) 2.19(5) 2.929(4) 167(5) .
O5W H5WA N7 0.76(5) 2.57(5) 3.039(4) 122(5) .
O5W H5WB O3 0.90(5) 1.96(5) 2.823(4) 163(4) 5_665
O6W H6WA O1 0.87(5) 2.03(5) 2.851(4) 158(5) 8_765
O6W H6WB O6 0.77(5) 2.12(5) 2.814(4) 151(5) 3_655
O7W H7WA O4W 0.78(5) 2.05(5) 2.821(5) 171(5) .
O7W H7WB O4 0.81(5) 2.08(5) 2.890(4) 175(5) 5_665
O8W H8WA O6W 0.85(5) 2.00(5) 2.827(5) 164(5) .
O8W H8WB O7W 0.83(5) 1.99(5) 2.805(5) 166(5) .
O9W H9WA O8W 0.84 1.96 2.787(5) 169.1 .
O9W H9WB O2 0.87 2.16 2.981(4) 155.7 8_765
O10A H100 O5 0.83(2) 2.11(2) 2.81(3) 142(6) .
O10B H100 O5 0.82(2) 2.11(2) 2.906(16) 164(6) .
O10A H101 O2 0.82(2) 2.16(2) 2.86(3) 144(6) 6_556
O10B H101 O2 0.81(2) 2.16(2) 2.934(16) 161(5) 6_556
O11W H11A O6 0.85 2.11 2.906(4) 156.1 .
O11W H11A N12 0.85 2.63 3.265(4) 132.2 .
O11W H11B O13W 0.85 1.92 2.713(4) 155.3 3_645
O12W H12A O9W 0.85 1.94 2.744(4) 156.9 1_545
O12W H12B O1W 0.85 1.86 2.702(4) 168.1 8_755
O13W H13A O5 0.85 2.00 2.850(4) 177.6 .
O13W H13B O12W 0.85 1.86 2.705(4) 177.9 3_655
O14W H14A O13W 0.89 2.35 3.223(15) 168.3 .
O14W H14B O10B 0.90 2.07 2.88(3) 150.8 .
C14 H14 O13W 0.93 2.50 3.420(5) 172.1 3_645
C19 H19 O10A 0.93 2.56 3.24(4) 131.0 8_655
C19 H19 O10B 0.93 2.44 3.243(19) 144.8 8_655
C37 H37 O4W 0.93 2.49 3.406(5) 168.0 4_465

loop_
_geom_torsion_atom_site_label_1
_geom_torsion_atom_site_label_2
_geom_torsion_atom_site_label_3
_geom_torsion_atom_site_label_4
_geom_torsion
_geom_torsion_site_symmetry_1
_geom_torsion_site_symmetry_2
_geom_torsion_site_symmetry_3
_geom_torsion_site_symmetry_4
C6 N1 N2 C10 -152.9(3) . . . .
Fe1 N1 N2 C10 58.5(3) . . . .
C6 N1 N2 C1 86.3(3) . . . .
Fe1 N1 N2 C1 -62.3(3) . . . .
C1 N3 N4 C2 -145.5(3) . . . .
C11 N3 N4 C2 94.2(3) . . . .
C1 N3 N4 Fe1 58.7(3) . . . .
C11 N3 N4 Fe1 -61.6(3) . . . .
C3 N5 N6 C12 -150.6(3) . . . .
Fe1 N5 N6 C12 57.6(3) . . . .
C3 N5 N6 C4 89.3(3) . . . .
Fe1 N5 N6 C4 -62.5(3) . . . .
C4 N7 N8 C5 -145.8(3) . . . .
C7 N7 N8 C5 93.2(3) . . . .
C4 N7 N8 Fe1 60.0(3) . . . .
C7 N7 N8 Fe1 -61.0(3) . . . .
C7 N9 N10 C8 -142.3(3) . . . .
C12 N9 N10 C8 97.1(3) . . . .
C7 N9 N10 Fe1 59.5(4) . . . .
C12 N9 N10 Fe1 -61.0(3) . . . .
C9 N11 N12 C11 -153.2(3) . . . .
Fe1 N11 N12 C11 58.4(3) . . . .
C9 N11 N12 C10 85.5(3) . . . .
Fe1 N11 N12 C10 -62.8(3) . . . .
N4 N3 C1 N2 -65.7(4) . . . .
C11 N3 C1 N2 53.7(4) . . . .
N1 N2 C1 N3 67.4(4) . . . .
C10 N2 C1 N3 -54.9(4) . . . .
N3 N4 C2 O1 10.0(5) . . . .
Fe1 N4 C2 O1 166.7(3) . . . .
N3 N4 C2 C3 -171.4(3) . . . .
Fe1 N4 C2 C3 -14.7(4) . . . .
N6 N5 C3 O2 8.6(5) . . . .
Fe1 N5 C3 O2 161.6(3) . . . .
N6 N5 C3 C2 -171.6(3) . . . .
Fe1 N5 C3 C2 -18.6(4) . . . .
O1 C2 C3 O2 19.3(5) . . . .
N4 C2 C3 O2 -159.3(3) . . . .
O1 C2 C3 N5 -160.5(3) . . . .
N4 C2 C3 N5 20.8(4) . . . .
N8 N7 C4 N6 -65.5(4) . . . .
C7 N7 C4 N6 55.4(4) . . . .
N5 N6 C4 N7 66.4(4) . . . .
C12 N6 C4 N7 -54.7(4) . . . .
N7 N8 C5 O3 10.3(5) . . . .
Fe1 N8 C5 O3 165.4(3) . . . .
N7 N8 C5 C6 -171.8(3) . . . .
Fe1 N8 C5 C6 -16.6(4) . . . .
N2 N1 C6 O4 10.1(5) . . . .
Fe1 N1 C6 O4 160.2(3) . . . .
N2 N1 C6 C5 -171.5(3) . . . .
Fe1 N1 C6 C5 -21.3(4) . . . .
O3 C5 C6 O4 20.5(5) . . . .
N8 C5 C6 O4 -157.6(3) . . . .
O3 C5 C6 N1 -158.1(3) . . . .
N8 C5 C6 N1 23.8(4) . . . .
N10 N9 C7 N7 -66.6(4) . . . .
C12 N9 C7 N7 53.4(4) . . . .
N8 N7 C7 N9 67.3(4) . . . .
C4 N7 C7 N9 -54.7(4) . . . .
N9 N10 C8 O5 10.5(5) . . . .
Fe1 N10 C8 O5 169.6(3) . . . .
N9 N10 C8 C9 -170.6(3) . . . .
Fe1 N10 C8 C9 -11.5(4) . . . .
N12 N11 C9 O6 10.6(5) . . . .
Fe1 N11 C9 O6 160.5(3) . . . .
N12 N11 C9 C8 -171.0(3) . . . .
Fe1 N11 C9 C8 -21.1(4) . . . .
O5 C8 C9 O6 17.9(6) . . . .
N10 C8 C9 O6 -161.1(3) . . . .
O5 C8 C9 N11 -160.6(3) . . . .
N10 C8 C9 N11 20.5(4) . . . .
N1 N2 C10 N12 -65.8(4) . . . .
C1 N2 C10 N12 54.9(4) . . . .
N11 N12 C10 N2 67.0(4) . . . .
C11 N12 C10 N2 -54.9(4) . . . .
N11 N12 C11 N3 -67.4(4) . . . .
C10 N12 C11 N3 53.4(4) . . . .
N4 N3 C11 N12 68.1(4) . . . .
C1 N3 C11 N12 -53.1(4) . . . .
N5 N6 C12 N9 -66.8(4) . . . .
C4 N6 C12 N9 53.1(4) . . . .
N10 N9 C12 N6 67.6(4) . . . .
C7 N9 C12 N6 -53.1(4) . . . .
C60 C13 C14 C15 0.2(6) . . . .
As1 C13 C14 C15 -175.2(3) . . . .
C13 C14 C15 C16 1.4(6) . . . .
C14 C15 C16 C17 -2.1(6) . . . .
C15 C16 C17 C60 1.2(6) . . . .
C23 C18 C19 C20 -0.1(6) . . . .
As1 C18 C19 C20 179.4(3) . . . .
C18 C19 C20 C21 0.0(6) . . . .
C19 C20 C21 C22 -0.2(6) . . . .
C20 C21 C22 C23 0.5(7) . . . .
C19 C18 C23 C22 0.4(6) . . . .
As1 C18 C23 C22 -179.0(3) . . . .
C21 C22 C23 C18 -0.6(6) . . . .
C29 C24 C25 C26 -1.3(6) . . . .
As2 C24 C25 C26 178.4(3) . . . .
C24 C25 C26 C27 -0.1(6) . . . .
C25 C26 C27 C28 1.4(6) . . . .
C26 C27 C28 C29 -1.2(6) . . . .
C25 C24 C29 C28 1.5(6) . . . .
As2 C24 C29 C28 -178.2(3) . . . .
C27 C28 C29 C24 -0.3(6) . . . .
C35 C30 C31 C32 -0.3(6) . . . .
As2 C30 C31 C32 -177.4(3) . . . .
C30 C31 C32 C33 -0.6(6) . . . .
C31 C32 C33 C34 0.4(6) . . . .
C32 C33 C34 C35 0.8(6) . . . .
C33 C34 C35 C30 -1.6(6) . . . .
C31 C30 C35 C34 1.4(6) . . . .
As2 C30 C35 C34 178.5(3) . . . .
C41 C36 C37 C38 2.0(5) . . . .
As2 C36 C37 C38 -176.6(3) . . . .
C36 C37 C38 C39 -0.8(6) . . . .
C37 C38 C39 C40 -1.1(6) . . . .
C38 C39 C40 C41 1.8(6) . . . .
C39 C40 C41 C36 -0.7(6) . . . .
C37 C36 C41 C40 -1.2(5) . . . .
As2 C36 C41 C40 177.4(3) . . . .
C47 C42 C43 C44 0.9(6) . . . .
As2 C42 C43 C44 178.4(3) . . . .
C42 C43 C44 C45 -0.4(6) . . . .
C43 C44 C45 C46 -0.7(6) . . . .
C44 C45 C46 C47 1.3(6) . . . .
C45 C46 C47 C42 -0.8(6) . . . .
C43 C42 C47 C46 -0.3(6) . . . .
As2 C42 C47 C46 -177.8(3) . . . .
C53 C48 C49 C50 0.4(6) . . . .
As1 C48 C49 C50 178.1(3) . . . .
C48 C49 C50 C51 -0.8(7) . . . .
C49 C50 C51 C52 0.5(7) . . . .
C50 C51 C52 C53 0.1(7) . . . .
C51 C52 C53 C48 -0.5(6) . . . .
C49 C48 C53 C52 0.3(6) . . . .
As1 C48 C53 C52 -177.5(3) . . . .
C59 C54 C55 C56 0.1(6) . . . .
As1 C54 C55 C56 178.6(3) . . . .
C54 C55 C56 C57 0.9(6) . . . .
C55 C56 C57 C58 -1.2(6) . . . .
C56 C57 C58 C59 0.4(6) . . . .
C55 C54 C59 C58 -0.8(6) . . . .
As1 C54 C59 C58 -179.2(3) . . . .
C57 C58 C59 C54 0.6(6) . . . .
C16 C17 C60 C13 0.4(6) . . . .
C14 C13 C60 C17 -1.1(6) . . . .
As1 C13 C60 C17 174.3(3) . . . .
